data_7114621
loop_
_publ_author_name
'Chunping Ma'
'Bingjia Xu'
'Gaoyi Xie'
'Jiajun He'
'Xie Zhou'
'Bangyin Peng'
'Long Jiang'
'Bin Xu'
'Wenjing Tian'
'Zhenguo Chi'
'Siwei Liu'
'Yi Zhang'
'Jiarui Xu'

_publ_section_title
;
 An AIE-active luminophore with tunable and remarkable fluorescence
 switching based on the piezo and protonation-deprotonation control
;
_journal_name_full Chem.Commun.
_journal_page_first 7374
_journal_paper_doi 10.1039/C4CC01012D
_journal_volume 50
_journal_year 2014
_chemical_formula_moiety 'C33 H24 N O S, Cl, 2(C4 H8 O)'
_chemical_formula_sum 'C41 H40 Cl N O3 S'
_chemical_formula_weight 662.26
_chemical_name_systematic
; 
 ? 
;
_space_group_IT_number 14
_symmetry_cell_setting monoclinic
_symmetry_space_group_name_Hall '-P 2ybc'
_symmetry_space_group_name_H-M 'P 1 21/c 1'
_atom_sites_solution_hydrogens geom
_atom_sites_solution_primary direct
_atom_sites_solution_secondary difmap
_audit_creation_method SHELXL-97
_cell_angle_alpha 90.00
_cell_angle_beta 96.568(2)
_cell_angle_gamma 90.00
_cell_formula_units_Z 4
_cell_length_a 25.4332(6)
_cell_length_b 13.2344(3)
_cell_length_c 10.6949(3)
_cell_measurement_reflns_used 3621
_cell_measurement_temperature 150(2)
_cell_measurement_theta_max 66.3660
_cell_measurement_theta_min 3.7610
_cell_volume 3576.20(15)
_computing_cell_refinement
;
CrysAlisPro, Agilent Technologies,
Version 1.171.36.28 (release 01-02-2013 CrysAlis171 .NET)
(compiled Feb  1 2013,16:14:44)
;
_computing_data_collection
;
CrysAlisPro, Agilent Technologies,
Version 1.171.36.28 (release 01-02-2013 CrysAlis171 .NET)
(compiled Feb  1 2013,16:14:44)
;
_computing_data_reduction
;
CrysAlisPro, Agilent Technologies,
Version 1.171.36.28 (release 01-02-2013 CrysAlis171 .NET)
(compiled Feb  1 2013,16:14:44)
;
_computing_molecular_graphics 'Bruker SHELXTL'
_computing_publication_material 'Bruker SHELXTL'
_computing_structure_refinement 'SHELXL-97 (Sheldrick, 1997)'
_computing_structure_solution 'SHELXS-97 (Sheldrick, 1990)'
_diffrn_ambient_temperature 150(2)
_diffrn_detector_area_resol_mean 10.5058
_diffrn_measured_fraction_theta_full 0.973
_diffrn_measured_fraction_theta_max 0.973
_diffrn_measurement_device_type 'Xcalibur, Atlas, Gemini ultra'
_diffrn_measurement_method 'omega scans'
_diffrn_radiation_monochromator mirror
_diffrn_radiation_source 'Enhance Ultra (Cu) X-ray Source'
_diffrn_radiation_type CuK\a
_diffrn_radiation_wavelength 1.54178
_diffrn_reflns_av_R_equivalents 0.0395
_diffrn_reflns_av_sigmaI/netI 0.0620
_diffrn_reflns_limit_h_max 30
_diffrn_reflns_limit_h_min -30
_diffrn_reflns_limit_k_max 15
_diffrn_reflns_limit_k_min -15
_diffrn_reflns_limit_l_max 12
_diffrn_reflns_limit_l_min -12
_diffrn_reflns_number 12877
_diffrn_reflns_theta_full 66.93
_diffrn_reflns_theta_max 66.9340
_diffrn_reflns_theta_min 3.3394
_exptl_absorpt_coefficient_mu 1.790
_exptl_absorpt_correction_T_max 1.00000
_exptl_absorpt_correction_T_min 0.82766
_exptl_absorpt_correction_type multi-scan
_exptl_absorpt_process_details
;
CrysAlisPro, Agilent Technologies,
Version 1.171.36.28 (release 01-02-2013 CrysAlis171 .NET)
(compiled Feb  1 2013,16:14:44)
Empirical absorption correction using spherical harmonics,
 implemented in SCALE3 ABSPACK scaling algorithm.
;
_exptl_crystal_colour yellow
_exptl_crystal_density_diffrn 1.230
_exptl_crystal_density_method 'not measured'
_exptl_crystal_description block
_exptl_crystal_F_000 1400
_exptl_crystal_size_max 0.34
_exptl_crystal_size_mid 0.22
_exptl_crystal_size_min 0.14
_refine_diff_density_max 0.904
_refine_diff_density_min -0.560
_refine_diff_density_rms 0.082
_refine_ls_extinction_method none
_refine_ls_goodness_of_fit_ref 1.070
_refine_ls_hydrogen_treatment mixed
_refine_ls_matrix_type full
_refine_ls_number_parameters 429
_refine_ls_number_reflns 6204
_refine_ls_number_restraints 0
_refine_ls_restrained_S_all 1.070
_refine_ls_R_factor_all 0.0922
_refine_ls_R_factor_gt 0.0727
_refine_ls_shift/su_max 0.000
_refine_ls_shift/su_mean 0.000
_refine_ls_structure_factor_coef Fsqd
_refine_ls_weighting_details 'calc w=1/[\s^2^(Fo^2^)+(0.1109P)^2^+4.0447P] where P=(Fo^2^+2Fc^2^)/3'
_refine_ls_weighting_scheme calc
_refine_ls_wR_factor_gt 0.1999
_refine_ls_wR_factor_ref 0.2171
_reflns_number_gt 4787
_reflns_number_total 6204
_reflns_threshold_expression >2sigma(I)
_cod_data_source_file c4cc01012d2.cif
_cod_data_source_block 1
_cod_original_sg_symbol_H-M P2(1)/c
_cod_database_code 7114621

loop_
_symmetry_equiv_pos_as_xyz
'x, y, z'
'-x, y+1/2, -z+1/2'
'-x, -y, -z'
'x, -y-1/2, z-1/2'

loop_
_atom_site_label
_atom_site_type_symbol
_atom_site_fract_x
_atom_site_fract_y
_atom_site_fract_z
_atom_site_U_iso_or_equiv
_atom_site_adp_type
_atom_site_occupancy
_atom_site_symmetry_multiplicity
_atom_site_calc_flag
_atom_site_refinement_flags
Cl1 Cl 0.08908(3) 0.49361(6) 0.51543(8) 0.0363(3) Uani 1 1 d .
S1 S 0.11183(3) 0.66314(7) 0.31346(8) 0.0348(3) Uani 1 1 d .
N1 N 0.09595(11) 0.8200(2) 0.1793(3) 0.0334(7) Uani 1 1 d .
O1 O -0.08948(10) 0.7125(2) 0.3604(3) 0.0499(7) Uani 1 1 d .
H1 H -0.0880 0.6527 0.3871 0.075 Uiso 1 1 calc R
C8 C 0.18827(14) 0.7618(3) 0.1925(3) 0.0327(8) Uani 1 1 d .
C7 C 0.13385(14) 0.7564(3) 0.2203(3) 0.0336(8) Uani 1 1 d .
C3 C 0.04804(14) 0.7142(3) 0.2945(3) 0.0328(8) Uani 1 1 d .
C13 C 0.20477(15) 0.8337(3) 0.1086(4) 0.0378(8) Uani 1 1 d .
H13 H 0.1801 0.8815 0.0702 0.045 Uiso 1 1 calc R
C5 C 0.00063(14) 0.8549(3) 0.1900(4) 0.0358(8) Uani 1 1 d .
H5 H -0.0002 0.9132 0.1379 0.043 Uiso 1 1 calc R
C4 C 0.04704(14) 0.7994(3) 0.2182(3) 0.0332(8) Uani 1 1 d .
C1 C -0.04291(14) 0.7367(3) 0.3166(4) 0.0375(8) Uani 1 1 d .
C2 C 0.00305(14) 0.6809(3) 0.3457(3) 0.0348(8) Uani 1 1 d .
H2 H 0.0038 0.6228 0.3980 0.042 Uiso 1 1 calc R
C10 C 0.27770(15) 0.6958(3) 0.2201(4) 0.0394(9) Uani 1 1 d .
H10 H 0.3027 0.6493 0.2598 0.047 Uiso 1 1 calc R
C12 C 0.25635(14) 0.8357(3) 0.0814(3) 0.0372(8) Uani 1 1 d .
H12 H 0.2669 0.8858 0.0258 0.045 Uiso 1 1 calc R
C6 C -0.04392(15) 0.8224(3) 0.2400(4) 0.0391(9) Uani 1 1 d .
H6 H -0.0760 0.8589 0.2221 0.047 Uiso 1 1 calc R
C9 C 0.22579(14) 0.6936(3) 0.2486(4) 0.0373(8) Uani 1 1 d .
H9 H 0.2157 0.6452 0.3070 0.045 Uiso 1 1 calc R
C22 C 0.43526(15) 0.6836(3) 0.0783(4) 0.0433(9) Uani 1 1 d .
C14 C 0.34911(15) 0.7684(3) 0.1013(3) 0.0389(9) Uani 1 1 d .
C16 C 0.40130(17) 0.8960(4) -0.0087(4) 0.0529(11) Uani 1 1 d .
H16 H 0.4047 0.8485 -0.0739 0.064 Uiso 1 1 calc R
C28 C 0.35161(15) 0.5817(3) 0.0684(4) 0.0459(10) Uani 1 1 d .
C11 C 0.29357(14) 0.7653(3) 0.1339(3) 0.0362(8) Uani 1 1 d .
C15 C 0.37256(15) 0.8705(3) 0.0909(4) 0.0436(9) Uani 1 1 d .
C27 C 0.46911(16) 0.7352(4) 0.1674(4) 0.0518(11) Uani 1 1 d .
H27 H 0.4551 0.7699 0.2339 0.062 Uiso 1 1 calc R
C21 C 0.37683(15) 0.6826(3) 0.0849(4) 0.0416(9) Uani 1 1 d .
C24 C 0.51119(17) 0.6328(4) -0.0222(4) 0.0505(11) Uani 1 1 d .
H24 H 0.5256 0.5968 -0.0871 0.061 Uiso 1 1 calc R
C20 C 0.36620(18) 0.9442(4) 0.1804(4) 0.0533(11) Uani 1 1 d .
H20 H 0.3454 0.9297 0.2466 0.064 Uiso 1 1 calc R
C19 C 0.3895(2) 1.0380(5) 0.1753(6) 0.0725(15) Uani 1 1 d .
H19 H 0.3850 1.0872 0.2379 0.087 Uiso 1 1 calc R
C23 C 0.45756(16) 0.6310(4) -0.0148(4) 0.0463(10) Uani 1 1 d .
H23 H 0.4353 0.5929 -0.0748 0.056 Uiso 1 1 calc R
C29 C 0.30822(18) 0.5647(4) -0.0214(5) 0.0580(12) Uani 1 1 d .
H29 H 0.2927 0.6194 -0.0700 0.070 Uiso 1 1 calc R
C25 C 0.54407(17) 0.6872(4) 0.0650(5) 0.0578(12) Uani 1 1 d .
H25 H 0.5810 0.6904 0.0589 0.069 Uiso 1 1 calc R
C26 C 0.52300(17) 0.7366(4) 0.1604(5) 0.0592(12) Uani 1 1 d .
H26 H 0.5457 0.7720 0.2223 0.071 Uiso 1 1 calc R
C33 C 0.37315(19) 0.4987(4) 0.1385(5) 0.0588(12) Uani 1 1 d .
H33 H 0.4031 0.5085 0.1989 0.071 Uiso 1 1 calc R
C30 C 0.2877(2) 0.4675(5) -0.0396(6) 0.0790(18) Uani 1 1 d .
H30 H 0.2585 0.4559 -0.1017 0.095 Uiso 1 1 calc R
C17 C 0.4247(2) 0.9897(5) -0.0126(5) 0.0691(15) Uani 1 1 d .
H17 H 0.4448 1.0057 -0.0795 0.083 Uiso 1 1 calc R
C32 C 0.3517(2) 0.4041(4) 0.1214(7) 0.0800(17) Uani 1 1 d .
H32 H 0.3661 0.3494 0.1716 0.096 Uiso 1 1 calc R
C18 C 0.4191(3) 1.0601(5) 0.0794(6) 0.0806(18) Uani 1 1 d .
H18 H 0.4358 1.1242 0.0767 0.097 Uiso 1 1 calc R
C31 C 0.3095(3) 0.3881(5) 0.0320(8) 0.093(2) Uani 1 1 d .
H31 H 0.2952 0.3221 0.0192 0.112 Uiso 1 1 calc R
O2 O 0.10960(13) 0.6175(3) 0.9875(3) 0.0596(8) Uani 1 1 d .
C34 C 0.0659(2) 0.5508(4) 0.9974(5) 0.0614(12) Uani 1 1 d .
H34A H 0.0321 0.5834 0.9643 0.074 Uiso 1 1 calc R
H34B H 0.0641 0.5314 1.0862 0.074 Uiso 1 1 calc R
C37 C 0.1548(2) 0.5578(4) 0.9714(5) 0.0663(13) Uani 1 1 d .
H37A H 0.1759 0.5456 1.0536 0.080 Uiso 1 1 calc R
H37B H 0.1774 0.5927 0.9156 0.080 Uiso 1 1 calc R
C35 C 0.0763(3) 0.4594(4) 0.9195(6) 0.0772(16) Uani 1 1 d .
H35A H 0.0652 0.3968 0.9598 0.093 Uiso 1 1 calc R
H35B H 0.0569 0.4646 0.8340 0.093 Uiso 1 1 calc R
C36 C 0.1350(3) 0.4597(6) 0.9137(8) 0.107(3) Uani 1 1 d .
H36A H 0.1519 0.4019 0.9615 0.128 Uiso 1 1 calc R
H36B H 0.1429 0.4550 0.8254 0.128 Uiso 1 1 calc R
O3 O 0.2317(3) 0.0341(4) 0.9003(5) 0.119(2) Uani 1 1 d .
C41 C 0.2306(4) 0.1053(6) 1.0033(7) 0.110(3) Uani 1 1 d .
H41A H 0.2668 0.1275 1.0352 0.132 Uiso 1 1 calc R
H41B H 0.2139 0.0747 1.0734 0.132 Uiso 1 1 calc R
C40 C 0.1988(3) 0.1909(5) 0.9478(8) 0.091(2) Uani 1 1 d .
H40A H 0.1607 0.1799 0.9535 0.109 Uiso 1 1 calc R
H40B H 0.2099 0.2550 0.9909 0.109 Uiso 1 1 calc R
C39 C 0.2098(3) 0.1927(5) 0.8168(7) 0.092(2) Uani 1 1 d .
H39A H 0.2445 0.2237 0.8071 0.111 Uiso 1 1 calc R
H39B H 0.1816 0.2274 0.7614 0.111 Uiso 1 1 calc R
C38 C 0.2098(4) 0.0823(6) 0.7952(8) 0.122(3) Uani 1 1 d .
H38A H 0.1730 0.0583 0.7728 0.146 Uiso 1 1 calc R
H38B H 0.2302 0.0666 0.7242 0.146 Uiso 1 1 calc R
H1A H 0.0992(17) 0.874(4) 0.129(4) 0.044(12) Uiso 1 1 d .

loop_
_atom_site_aniso_label
_atom_site_aniso_U_11
_atom_site_aniso_U_22
_atom_site_aniso_U_33
_atom_site_aniso_U_23
_atom_site_aniso_U_13
_atom_site_aniso_U_12
Cl1 0.0385(5) 0.0316(5) 0.0398(5) -0.0031(4) 0.0079(3) -0.0037(3)
S1 0.0310(5) 0.0363(5) 0.0382(5) 0.0068(4) 0.0085(3) 0.0040(4)
N1 0.0314(15) 0.0353(17) 0.0341(16) 0.0073(14) 0.0061(12) 0.0039(13)
O1 0.0319(14) 0.0462(17) 0.074(2) 0.0192(15) 0.0161(13) 0.0026(12)
C8 0.0333(18) 0.0364(19) 0.0288(17) 0.0009(15) 0.0052(14) 0.0021(15)
C7 0.0358(19) 0.0355(19) 0.0297(18) 0.0002(15) 0.0046(14) 0.0035(15)
C3 0.0337(18) 0.0338(19) 0.0315(18) -0.0004(15) 0.0061(14) 0.0023(15)
C13 0.0344(19) 0.040(2) 0.040(2) 0.0052(16) 0.0057(15) 0.0048(16)
C5 0.0330(18) 0.035(2) 0.039(2) 0.0052(16) 0.0043(15) 0.0047(15)
C4 0.0300(18) 0.037(2) 0.0333(18) 0.0016(15) 0.0061(14) 0.0014(15)
C1 0.0317(18) 0.037(2) 0.045(2) 0.0023(17) 0.0102(15) -0.0020(15)
C2 0.0311(18) 0.0339(19) 0.040(2) 0.0039(16) 0.0057(14) -0.0010(15)
C10 0.0347(19) 0.046(2) 0.039(2) 0.0046(17) 0.0079(15) 0.0078(17)
C12 0.0348(19) 0.043(2) 0.0341(19) 0.0037(16) 0.0060(15) -0.0020(16)
C6 0.0314(18) 0.040(2) 0.046(2) 0.0055(17) 0.0071(15) 0.0055(16)
C9 0.0342(19) 0.043(2) 0.0352(19) 0.0054(16) 0.0066(15) 0.0018(16)
C22 0.035(2) 0.055(3) 0.040(2) 0.0047(18) 0.0070(16) 0.0031(18)
C14 0.0342(19) 0.048(2) 0.0341(19) 0.0039(17) 0.0045(15) 0.0007(17)
C16 0.041(2) 0.067(3) 0.051(2) 0.012(2) 0.0087(18) -0.004(2)
C28 0.034(2) 0.057(3) 0.050(2) -0.008(2) 0.0165(17) 0.0002(18)
C11 0.0325(18) 0.044(2) 0.0325(18) -0.0017(16) 0.0048(14) 0.0001(16)
C15 0.0291(18) 0.058(3) 0.043(2) 0.006(2) 0.0022(16) 0.0000(18)
C27 0.039(2) 0.067(3) 0.050(2) -0.003(2) 0.0055(18) 0.006(2)
C21 0.036(2) 0.055(2) 0.035(2) 0.0012(18) 0.0077(15) 0.0027(18)
C24 0.041(2) 0.059(3) 0.055(3) 0.009(2) 0.0177(19) 0.009(2)
C20 0.046(2) 0.059(3) 0.055(3) 0.000(2) 0.0055(19) -0.009(2)
C19 0.077(4) 0.067(3) 0.072(3) -0.005(3) 0.001(3) -0.020(3)
C23 0.040(2) 0.056(3) 0.044(2) 0.003(2) 0.0105(17) 0.0043(19)
C29 0.042(2) 0.076(3) 0.057(3) -0.016(2) 0.014(2) 0.001(2)
C25 0.032(2) 0.072(3) 0.071(3) 0.020(3) 0.013(2) 0.008(2)
C26 0.038(2) 0.077(3) 0.061(3) 0.005(2) -0.003(2) -0.001(2)
C33 0.042(2) 0.059(3) 0.078(3) 0.004(3) 0.018(2) 0.006(2)
C30 0.043(3) 0.092(4) 0.104(4) -0.036(4) 0.019(3) -0.015(3)
C17 0.056(3) 0.084(4) 0.067(3) 0.021(3) 0.008(2) -0.018(3)
C32 0.054(3) 0.058(3) 0.133(5) 0.006(3) 0.030(3) 0.000(3)
C18 0.083(4) 0.072(4) 0.083(4) 0.011(3) -0.005(3) -0.037(3)
C31 0.061(4) 0.062(4) 0.162(7) -0.022(4) 0.036(4) -0.009(3)
O2 0.061(2) 0.0516(19) 0.065(2) -0.0028(16) -0.0009(15) -0.0035(15)
C34 0.066(3) 0.060(3) 0.058(3) -0.003(2) 0.005(2) -0.006(2)
C37 0.059(3) 0.063(3) 0.075(3) 0.009(3) -0.003(2) 0.008(2)
C35 0.088(4) 0.059(3) 0.083(4) -0.016(3) 0.000(3) -0.008(3)
C36 0.084(5) 0.093(5) 0.138(6) -0.054(5) -0.011(4) 0.020(4)
O3 0.196(6) 0.069(3) 0.089(3) -0.002(3) -0.004(3) 0.035(3)
C41 0.156(8) 0.074(5) 0.099(5) 0.009(4) 0.005(5) 0.002(5)
C40 0.082(4) 0.071(4) 0.125(6) 0.003(4) 0.029(4) -0.013(3)
C39 0.082(4) 0.079(4) 0.114(6) 0.015(4) 0.003(4) 0.006(3)
C38 0.169(9) 0.073(5) 0.118(6) 0.010(5) -0.003(6) 0.009(5)

loop_
_atom_type_symbol
_atom_type_description
_atom_type_scat_dispersion_real
_atom_type_scat_dispersion_imag
_atom_type_scat_source
C C 0.0181 0.0091 'International Tables Vol C Tables 4.2.6.8 and 6.1.1.4'
H H 0.0000 0.0000 'International Tables Vol C Tables 4.2.6.8 and 6.1.1.4'
N N 0.0311 0.0180 'International Tables Vol C Tables 4.2.6.8 and 6.1.1.4'
O O 0.0492 0.0322 'International Tables Vol C Tables 4.2.6.8 and 6.1.1.4'
S S 0.3331 0.5567 'International Tables Vol C Tables 4.2.6.8 and 6.1.1.4'
Cl Cl 0.3639 0.7018 'International Tables Vol C Tables 4.2.6.8 and 6.1.1.4'

loop_
_geom_angle_atom_site_label_1
_geom_angle_atom_site_label_2
_geom_angle_atom_site_label_3
_geom_angle
C7 S1 C3 90.84(17)
C7 N1 C4 115.0(3)
C9 C8 C13 118.2(3)
C9 C8 C7 120.0(3)
C13 C8 C7 121.8(3)
N1 C7 C8 125.4(3)
N1 C7 S1 112.2(3)
C8 C7 S1 122.4(3)
C4 C3 C2 121.7(3)
C4 C3 S1 109.7(3)
C2 C3 S1 128.6(3)
C12 C13 C8 120.6(3)
C6 C5 C4 117.7(3)
N1 C4 C3 112.3(3)
N1 C4 C5 126.8(3)
C3 C4 C5 120.9(3)
O1 C1 C2 122.8(3)
O1 C1 C6 115.8(3)
C2 C1 C6 121.5(3)
C1 C2 C3 116.8(3)
C9 C10 C11 120.9(4)
C13 C12 C11 121.3(4)
C5 C6 C1 121.4(3)
C10 C9 C8 120.7(3)
C27 C22 C23 117.8(4)
C27 C22 C21 120.9(4)
C23 C22 C21 121.3(4)
C21 C14 C15 122.1(3)
C21 C14 C11 121.7(4)
C15 C14 C11 116.1(3)
C17 C16 C15 120.3(5)
C29 C28 C33 118.1(5)
C29 C28 C21 121.6(4)
C33 C28 C21 120.2(4)
C10 C11 C12 118.1(3)
C10 C11 C14 121.7(3)
C12 C11 C14 120.2(3)
C20 C15 C16 117.8(4)
C20 C15 C14 120.5(4)
C16 C15 C14 121.6(4)
C26 C27 C22 120.7(4)
C14 C21 C28 123.0(3)
C14 C21 C22 122.1(4)
C28 C21 C22 114.9(4)
C23 C24 C25 119.9(4)
C19 C20 C15 121.4(5)
C18 C19 C20 119.8(6)
C24 C23 C22 121.4(4)
C30 C29 C28 119.9(5)
C26 C25 C24 119.5(4)
C25 C26 C27 120.6(5)
C32 C33 C28 121.1(5)
C31 C30 C29 120.3(6)
C18 C17 C16 120.6(5)
C31 C32 C33 120.2(6)
C19 C18 C17 120.0(5)
C32 C31 C30 120.3(6)
C37 O2 C34 108.1(4)
O2 C34 C35 105.5(4)
O2 C37 C36 107.1(4)
C36 C35 C34 105.0(5)
C37 C36 C35 105.9(5)
C38 O3 C41 106.4(6)
O3 C41 C40 104.5(6)
C39 C40 C41 104.0(6)
C40 C39 C38 97.9(6)
O3 C38 C39 110.0(7)

loop_
_geom_bond_atom_site_label_1
_geom_bond_atom_site_label_2
_geom_bond_distance
S1 C7 1.720(4)
S1 C3 1.748(4)
N1 C7 1.317(5)
N1 C4 1.383(5)
O1 C1 1.361(4)
C8 C9 1.398(5)
C8 C13 1.405(5)
C8 C7 1.450(5)
C3 C4 1.390(5)
C3 C2 1.395(5)
C13 C12 1.376(5)
C5 C6 1.376(5)
C5 C4 1.393(5)
C1 C2 1.388(5)
C1 C6 1.397(5)
C10 C9 1.389(5)
C10 C11 1.394(5)
C12 C11 1.399(5)
C22 C27 1.388(6)
C22 C23 1.389(6)
C22 C21 1.496(5)
C14 C21 1.358(6)
C14 C15 1.487(6)
C14 C11 1.494(5)
C16 C17 1.378(7)
C16 C15 1.400(6)
C28 C29 1.395(6)
C28 C33 1.405(7)
C28 C21 1.484(6)
C15 C20 1.389(6)
C27 C26 1.381(6)
C24 C23 1.375(6)
C24 C25 1.382(7)
C20 C19 1.379(7)
C19 C18 1.372(8)
C29 C30 1.394(8)
C25 C26 1.371(7)
C33 C32 1.371(8)
C30 C31 1.379(10)
C17 C18 1.375(9)
C32 C31 1.369(10)
O2 C37 1.422(6)
O2 C34 1.433(6)
C34 C35 1.509(8)
C37 C36 1.500(9)
C35 C36 1.501(9)
O3 C38 1.355(9)
O3 C41 1.452(9)
C41 C40 1.476(10)
C40 C39 1.460(10)
C39 C38 1.480(10)
